data_7235984
loop_
_publ_author_name
'Maity, Mitasree'
'Sajisha, Valiparambil Sanjayan'
'Maitra, Uday'

_publ_section_title
;
 Hydrogelation of bile acid--peptide conjugates and in situ synthesis of
 silver and gold nanoparticles in the hydrogel matrix
;
_journal_issue 110
_journal_name_full 'RSC Advances'
_journal_page_first 90712
_journal_paper_doi 10.1039/C5RA17917C
_journal_volume 5
_journal_year 2015
_chemical_absolute_configuration ad
_chemical_formula_moiety 'C35 H52 N2 O5, 3(O)'
_chemical_formula_sum 'C35 H52 N2 O8'
_chemical_formula_weight 628.78
_space_group_crystal_system monoclinic
_space_group_IT_number 4
_space_group_name_Hall 'P 2yb'
_space_group_name_H-M_alt 'P 1 21 1'
_atom_sites_solution_hydrogens geom
_atom_sites_solution_primary iterative
_audit_creation_date 2014-10-08
_audit_creation_method
;
Olex2 1.2
(compiled 2014.09.19 svn.r3010 for OlexSys, GUI svn.r4874)
;
_audit_update_record
;
2014-10-09 deposited with the CCDC.
2015-10-15 downloaded from the CCDC.
;
_cell_angle_alpha 90
_cell_angle_beta 105.843(17)
_cell_angle_gamma 90
_cell_formula_units_Z 2
_cell_length_a 12.346(5)
_cell_length_b 7.136(3)
_cell_length_c 20.348(7)
_cell_measurement_temperature 100
_cell_volume 1724.6(12)
_computing_molecular_graphics 'Olex2 (Dolomanov et al., 2009)'
_computing_publication_material 'Olex2 (Dolomanov et al., 2009)'
_computing_structure_refinement 'ShelXL (Sheldrick, 2008)'
_computing_structure_solution 'olex2.solve (Bourhis et al., 2013)'
_diffrn_ambient_temperature 100
_diffrn_detector 'Bruker APEX2 area detector'
_diffrn_detector_type 'CCD area detector'
_diffrn_measured_fraction_theta_full 0.999
_diffrn_measured_fraction_theta_max 0.999
_diffrn_measurement_device 'three-circle diffractometer'
_diffrn_radiation_monochromator 'mirror optics'
_diffrn_radiation_probe x-ray
_diffrn_radiation_type MoK\a
_diffrn_radiation_wavelength 0.71073
_diffrn_reflns_av_R_equivalents 0.1811
_diffrn_reflns_av_unetI/netI 0.1554
_diffrn_reflns_Laue_measured_fraction_full 0.999
_diffrn_reflns_Laue_measured_fraction_max 0.999
_diffrn_reflns_limit_h_max 15
_diffrn_reflns_limit_h_min -15
_diffrn_reflns_limit_k_max 5
_diffrn_reflns_limit_k_min -8
_diffrn_reflns_limit_l_max 24
_diffrn_reflns_limit_l_min -25
_diffrn_reflns_number 23601
_diffrn_reflns_point_group_measured_fraction_full 0.777
_diffrn_reflns_point_group_measured_fraction_max 0.763
_diffrn_reflns_theta_full 25.242
_diffrn_reflns_theta_max 25.999
_diffrn_reflns_theta_min 1.715
_diffrn_source_type 'Incoatec I\ms'
_exptl_absorpt_coefficient_mu 0.085
_exptl_absorpt_correction_T_max 0.983
_exptl_absorpt_correction_T_min 0.975
_exptl_absorpt_correction_type multi-scan
_exptl_crystal_colour 'clear light colourless'
_exptl_crystal_colour_lustre clear
_exptl_crystal_colour_modifier light
_exptl_crystal_colour_primary colourless
_exptl_crystal_density_diffrn 1.211
_exptl_crystal_description needle
_exptl_crystal_F_000 680
_exptl_crystal_size_max 0.3
_exptl_crystal_size_mid 0.2
_exptl_crystal_size_min 0.2
_refine_diff_density_max 0.427
_refine_diff_density_min -0.382
_refine_diff_density_rms 0.087
_refine_ls_abs_structure_details
;
 Flack x determined using 737 quotients [(I+)-(I-)]/[(I+)+(I-)]
 (Parsons, Flack and Wagner, Acta Cryst. B69 (2013) 249-259).
;
_refine_ls_abs_structure_Flack 1.1(10)
_refine_ls_extinction_method none
_refine_ls_goodness_of_fit_ref 0.997
_refine_ls_hydrogen_treatment constr
_refine_ls_matrix_type full
_refine_ls_number_parameters 411
_refine_ls_number_reflns 5181
_refine_ls_number_restraints 1
_refine_ls_restrained_S_all 0.997
_refine_ls_R_factor_all 0.1652
_refine_ls_R_factor_gt 0.0894
_refine_ls_shift/su_max 0.000
_refine_ls_shift/su_mean 0.000
_refine_ls_structure_factor_coef Fsqd
_refine_ls_weighting_details 'w=1/[\s^2^(Fo^2^)+(0.1266P)^2^] where P=(Fo^2^+2Fc^2^)/3'
_refine_ls_weighting_scheme calc
_refine_ls_wR_factor_gt 0.2130
_refine_ls_wR_factor_ref 0.2445
_reflns_Friedel_coverage 0.407
_reflns_Friedel_fraction_full 0.512
_reflns_Friedel_fraction_max 0.483
_reflns_number_gt 2821
_reflns_number_total 5181
_reflns_threshold_expression 'I > 2\s(I)'
_cod_data_source_file c5ra17917c2.cif
_cod_data_source_block mono
_cod_original_cell_volume 1724.7(11)
_cod_database_code 7235984
_shelxl_version_number 2014-1
_shelx_space_group_comment
;
The symmetry employed for this shelxl refinement is uniquely defined
by the following loop, which should always be used as a source of
symmetry information in preference to the above space-group names.
They are only intended as comments.
;
_shelx_estimated_absorpt_t_max 0.983
_shelx_estimated_absorpt_t_min 0.975
_olex2_refinement_description
;
1. Fixed Uiso
 At 1.2 times of:
  All C(H) groups, All C(H,H) groups, All N(H) groups
 At 1.5 times of:
  All C(H,H,H) groups, All O(H) groups
2.a Ternary CH refined with riding coordinates:
 C27(H27), C20(H20), C18(H18), C15(H15), C10(H10), C11(H11), C1(H1A), C3(H3)
2.b Secondary CH2 refined with riding coordinates:
 C28(H28A,H28B), C25(H25A,H25B), C23(H23A,H23B), C22(H22A,H22B), C5(H5A,H5B),
 C6(H6A,H6B), C13(H13A,H13B), C12(H12A,H12B), C2(H2B,H2C), C8(H8A,H8B), C9(H9A,
 H9B), C16(H16A,H16B), C17(H17A,H17B)
2.c Aromatic/amide H refined with riding coordinates:
 N1(H1), N2(H2A), C32(H32), C33(H33), C34(H34), C30(H30), C31(H31)
2.d Idealised Me refined as rotating group:
 C7(H7A,H7B,H7C), C19(H19A,H19B,H19C), C21(H21A,H21B,H21C)
2.e Idealised tetrahedral OH refined as rotating group:
 O2(H2), O5(H5)
;

loop_
_space_group_symop_operation_xyz
'x, y, z'
'-x, y+1/2, -z'

loop_
_atom_site_label
_atom_site_type_symbol
_atom_site_fract_x
_atom_site_fract_y
_atom_site_fract_z
_atom_site_U_iso_or_equiv
_atom_site_adp_type
_atom_site_occupancy
_atom_site_site_symmetry_order
_atom_site_calc_flag
_atom_site_refinement_flags_posn
O3 O 1.8453(4) -0.0195(9) 1.5646(3) 0.0384(15) Uani 1 1 d .
O1S O 2.0111(4) 0.7357(10) 1.5794(3) 0.0493(17) Uani 1 1 d .
O4 O 1.8167(5) 0.0454(9) 1.7189(3) 0.0437(15) Uani 1 1 d .
O1 O 1.5494(4) 0.4256(9) 1.4879(3) 0.0445(16) Uani 1 1 d .
O3S O 1.9003(5) 0.5776(11) 1.4562(3) 0.0508(17) Uani 1 1 d .
O2 O 1.6872(5) 0.5770(10) 1.4607(3) 0.0488(17) Uani 1 1 d .
H2 H 1.7530 0.5537 1.4588 0.073 Uiso 1 1 calc GR
N1 N 1.6733(5) 0.1079(10) 1.5283(3) 0.0359(17) Uani 1 1 d .
H1 H 1.6022 0.1071 1.5288 0.043 Uiso 1 1 calc R
N2 N 1.7865(5) -0.2280(11) 1.6620(3) 0.0351(17) Uani 1 1 d .
H2A H 1.8039 -0.3474 1.6612 0.042 Uiso 1 1 calc R
O5 O 1.9312(4) -0.1262(9) 2.3650(3) 0.0447(16) Uani 1 1 d .
H5 H 1.9554 -0.0263 2.3524 0.067 Uiso 1 1 calc GR
C32 C 1.3959(7) 0.0349(16) 1.2764(4) 0.044(3) Uani 1 1 d .
H32 H 1.3257 0.0064 1.2447 0.053 Uiso 1 1 calc R
C33 C 1.4450(7) 0.2022(16) 1.2734(5) 0.049(3) Uani 1 1 d .
H33 H 1.4093 0.2899 1.2392 0.058 Uiso 1 1 calc R
C34 C 1.5458(7) 0.2475(15) 1.3189(5) 0.044(2) Uani 1 1 d .
H34 H 1.5776 0.3676 1.3163 0.053 Uiso 1 1 calc R
C29 C 1.6030(6) 0.1212(14) 1.3691(5) 0.040(2) Uani 1 1 d .
C28 C 1.7162(7) 0.1718(14) 1.4165(4) 0.040(2) Uani 1 1 d .
H28A H 1.7516 0.2669 1.3936 0.048 Uiso 1 1 calc R
H28B H 1.7646 0.0588 1.4235 0.048 Uiso 1 1 calc R
C27 C 1.7148(7) 0.2478(14) 1.4867(4) 0.040(2) Uani 1 1 d .
H27 H 1.7936 0.2828 1.5121 0.048 Uiso 1 1 calc R
C26 C 1.7455(6) -0.0157(12) 1.5646(4) 0.031(2) Uani 1 1 d .
C25 C 1.6970(6) -0.1496(13) 1.6074(4) 0.035(2) Uani 1 1 d .
H25A H 1.6431 -0.0817 1.6270 0.043 Uiso 1 1 calc R
H25B H 1.6557 -0.2518 1.5782 0.043 Uiso 1 1 calc R
C24 C 1.8431(6) -0.1186(13) 1.7138(4) 0.035(2) Uani 1 1 d .
C23 C 1.9413(6) -0.2089(15) 1.7651(4) 0.042(2) Uani 1 1 d .
H23A H 2.0119 -0.1718 1.7545 0.050 Uiso 1 1 calc R
H23B H 1.9342 -0.3467 1.7603 0.050 Uiso 1 1 calc R
C22 C 1.9496(6) -0.1556(14) 1.8395(4) 0.037(2) Uani 1 1 d .
H22A H 2.0252 -0.1906 1.8683 0.044 Uiso 1 1 calc R
H22B H 1.9422 -0.0179 1.8423 0.044 Uiso 1 1 calc R
C20 C 1.8611(6) -0.2482(12) 1.8684(4) 0.0292(19) Uani 1 1 d .
H20 H 1.7862 -0.2352 1.8340 0.035 Uiso 1 1 calc R
C18 C 1.8564(6) -0.1438(12) 1.9334(4) 0.031(2) Uani 1 1 d .
H18 H 1.9352 -0.1348 1.9634 0.038 Uiso 1 1 calc R
C14 C 1.7818(6) -0.2220(11) 1.9782(4) 0.0288(19) Uani 1 1 d .
C15 C 1.7704(6) -0.0465(11) 2.0207(4) 0.0286(18) Uani 1 1 d .
H15 H 1.8479 -0.0176 2.0498 0.034 Uiso 1 1 calc R
C10 C 1.6977(6) -0.0759(11) 2.0694(4) 0.0280(18) Uani 1 1 d .
H10 H 1.6204 -0.1145 2.0426 0.034 Uiso 1 1 calc R
C11 C 1.7507(6) -0.2352(12) 2.1199(4) 0.0297(19) Uani 1 1 d .
H11 H 1.8271 -0.1908 2.1461 0.036 Uiso 1 1 calc R
C4 C 1.6826(6) -0.2709(12) 2.1732(4) 0.0296(19) Uani 1 1 d .
C5 C 1.7390(7) -0.4198(14) 2.2274(4) 0.039(2) Uani 1 1 d .
H5A H 1.6856 -0.4531 2.2541 0.046 Uiso 1 1 calc R
H5B H 1.7526 -0.5343 2.2034 0.046 Uiso 1 1 calc R
C6 C 1.8503(7) -0.3589(14) 2.2771(4) 0.041(2) Uani 1 1 d .
H6A H 1.8799 -0.4604 2.3104 0.050 Uiso 1 1 calc R
H6B H 1.9065 -0.3324 2.2518 0.050 Uiso 1 1 calc R
C1 C 1.8295(6) -0.1827(13) 2.3147(4) 0.036(2) Uani 1 1 d .
H1A H 1.7708 -0.2117 2.3387 0.043 Uiso 1 1 calc R
C30 C 1.5517(7) -0.0476(16) 1.3721(5) 0.047(2) Uani 1 1 d .
H30 H 1.5879 -0.1342 1.4066 0.056 Uiso 1 1 calc R
C31 C 1.4483(8) -0.0992(17) 1.3268(5) 0.054(3) Uani 1 1 d .
H31 H 1.4150 -0.2179 1.3297 0.065 Uiso 1 1 calc R
C13 C 1.8362(6) -0.3759(12) 2.0295(4) 0.036(2) Uani 1 1 d .
H13A H 1.9139 -0.3380 2.0540 0.043 Uiso 1 1 calc R
H13B H 1.8407 -0.4933 2.0045 0.043 Uiso 1 1 calc R
C12 C 1.7686(6) -0.4118(12) 2.0816(4) 0.0317(19) Uani 1 1 d .
H12A H 1.6943 -0.4647 2.0574 0.038 Uiso 1 1 calc R
H12B H 1.8087 -0.5061 2.1151 0.038 Uiso 1 1 calc R
C2 C 1.7850(6) -0.0270(13) 2.2628(4) 0.035(2) Uani 1 1 d .
H2B H 1.8414 0.0011 2.2376 0.042 Uiso 1 1 calc R
H2C H 1.7730 0.0882 2.2869 0.042 Uiso 1 1 calc R
C3 C 1.6737(6) -0.0859(12) 2.2120(4) 0.034(2) Uani 1 1 d .
H3 H 1.6192 -0.1104 2.2394 0.041 Uiso 1 1 calc R
C8 C 1.6235(6) 0.0716(13) 2.1621(4) 0.038(2) Uani 1 1 d .
H8A H 1.6232 0.1888 2.1881 0.045 Uiso 1 1 calc R
H8B H 1.5444 0.0403 2.1382 0.045 Uiso 1 1 calc R
C9 C 1.6895(6) 0.1043(12) 2.1088(4) 0.0317(19) Uani 1 1 d .
H9A H 1.6514 0.2025 2.0763 0.038 Uiso 1 1 calc R
H9B H 1.7662 0.1493 2.1322 0.038 Uiso 1 1 calc R
C16 C 1.7399(7) 0.1097(13) 1.9677(4) 0.036(2) Uani 1 1 d .
H16A H 1.7607 0.2340 1.9890 0.043 Uiso 1 1 calc R
H16B H 1.6584 0.1087 1.9440 0.043 Uiso 1 1 calc R
C17 C 1.8109(7) 0.0612(12) 1.9179(5) 0.040(2) Uani 1 1 d .
H17A H 1.8746 0.1499 1.9243 0.048 Uiso 1 1 calc R
H17B H 1.7640 0.0707 1.8701 0.048 Uiso 1 1 calc R
C7 C 1.5638(7) -0.3493(15) 2.1382(5) 0.048(3) Uani 1 1 d .
H7A H 1.5262 -0.2675 2.1001 0.072 Uiso 1 1 calc GR
H7B H 1.5195 -0.3544 2.1714 0.072 Uiso 1 1 calc GR
H7C H 1.5707 -0.4757 2.1209 0.072 Uiso 1 1 calc GR
C19 C 1.6660(6) -0.2868(12) 1.9324(4) 0.035(2) Uani 1 1 d .
H19A H 1.6292 -0.1822 1.9037 0.052 Uiso 1 1 calc GR
H19B H 1.6187 -0.3284 1.9612 0.052 Uiso 1 1 calc GR
H19C H 1.6768 -0.3907 1.9034 0.052 Uiso 1 1 calc GR
C21 C 1.8864(7) -0.4583(12) 1.8807(4) 0.037(2) Uani 1 1 d .
H21A H 1.8951 -0.5160 1.8387 0.055 Uiso 1 1 calc GR
H21B H 1.8242 -0.5188 1.8938 0.055 Uiso 1 1 calc GR
H21C H 1.9562 -0.4741 1.9174 0.055 Uiso 1 1 calc GR
C35 C 1.6419(6) 0.4216(13) 1.4800(4) 0.036(2) Uani 1 1 d .
O6 O 1.8511(5) 0.3840(9) 1.6593(3) 0.0510(17) Uani 1 1 d .

loop_
_atom_site_aniso_label
_atom_site_aniso_U_11
_atom_site_aniso_U_22
_atom_site_aniso_U_33
_atom_site_aniso_U_23
_atom_site_aniso_U_13
_atom_site_aniso_U_12
O3 0.030(3) 0.027(4) 0.061(4) 0.002(3) 0.017(3) 0.002(3)
O1S 0.034(3) 0.038(4) 0.079(4) 0.002(4) 0.021(3) 0.000(3)
O4 0.051(4) 0.018(4) 0.063(4) -0.002(3) 0.017(3) 0.005(3)
O1 0.029(3) 0.028(4) 0.078(4) -0.003(3) 0.016(3) 0.003(3)
O3S 0.045(4) 0.041(4) 0.070(4) 0.010(3) 0.022(3) 0.008(3)
O2 0.037(3) 0.027(4) 0.086(4) 0.010(3) 0.023(3) 0.012(3)
N1 0.027(3) 0.025(5) 0.056(4) 0.004(4) 0.011(3) 0.003(3)
N2 0.027(4) 0.022(4) 0.056(4) 0.000(4) 0.011(3) -0.001(3)
O5 0.029(3) 0.033(4) 0.072(4) -0.007(3) 0.014(3) -0.004(3)
C32 0.019(4) 0.053(8) 0.059(6) 0.004(5) 0.009(4) 0.011(5)
C33 0.029(5) 0.048(7) 0.069(6) 0.010(5) 0.014(4) 0.005(5)
C34 0.027(4) 0.035(6) 0.071(6) 0.000(5) 0.015(4) 0.003(4)
C29 0.011(4) 0.042(6) 0.066(6) -0.002(5) 0.010(4) 0.004(4)
C28 0.032(5) 0.046(6) 0.048(5) 0.007(4) 0.018(4) 0.016(4)
C27 0.029(4) 0.032(6) 0.063(6) 0.002(5) 0.019(4) 0.006(4)
C26 0.017(4) 0.023(5) 0.054(5) -0.008(4) 0.013(4) -0.006(4)
C25 0.027(4) 0.021(5) 0.060(5) -0.001(4) 0.015(4) 0.002(4)
C24 0.027(4) 0.026(6) 0.057(6) 0.002(5) 0.020(4) 0.004(4)
C23 0.024(4) 0.040(6) 0.068(6) 0.002(5) 0.023(4) 0.003(4)
C22 0.024(4) 0.030(6) 0.055(5) -0.004(4) 0.006(4) -0.007(4)
C20 0.014(4) 0.022(5) 0.052(5) -0.003(4) 0.008(3) -0.001(4)
C18 0.016(4) 0.022(5) 0.055(5) -0.001(4) 0.008(3) -0.002(4)
C14 0.016(4) 0.009(4) 0.064(5) 0.000(4) 0.014(4) 0.002(3)
C15 0.027(4) 0.008(4) 0.048(5) -0.001(4) 0.006(4) 0.007(3)
C10 0.023(4) 0.009(4) 0.048(5) 0.001(4) 0.004(3) 0.006(3)
C11 0.019(4) 0.014(4) 0.061(5) 0.001(4) 0.018(4) 0.002(4)
C4 0.017(4) 0.013(4) 0.062(5) 0.000(4) 0.016(4) -0.003(3)
C5 0.031(4) 0.026(5) 0.061(5) 0.003(5) 0.017(4) -0.002(4)
C6 0.035(5) 0.036(6) 0.058(6) 0.007(5) 0.021(4) 0.007(4)
C1 0.023(4) 0.025(5) 0.061(5) -0.004(4) 0.013(4) 0.003(4)
C30 0.037(5) 0.041(6) 0.060(6) -0.011(5) 0.011(5) -0.003(5)
C31 0.051(6) 0.050(8) 0.067(6) 0.000(5) 0.025(5) 0.001(6)
C13 0.028(4) 0.015(5) 0.062(5) 0.005(4) 0.009(4) 0.009(4)
C12 0.027(4) 0.010(4) 0.057(5) 0.003(4) 0.010(4) -0.002(4)
C2 0.024(4) 0.024(5) 0.054(5) -0.005(4) 0.008(4) -0.004(4)
C3 0.022(4) 0.022(5) 0.062(6) 0.003(4) 0.017(4) 0.000(4)
C8 0.026(4) 0.022(5) 0.068(6) 0.000(4) 0.017(4) 0.004(4)
C9 0.023(4) 0.018(5) 0.057(5) -0.001(4) 0.014(4) 0.002(4)
C16 0.030(4) 0.021(5) 0.058(5) 0.003(4) 0.015(4) 0.001(4)
C17 0.035(5) 0.010(5) 0.073(6) 0.005(4) 0.012(4) -0.001(4)
C7 0.036(5) 0.038(7) 0.074(6) -0.002(5) 0.021(5) -0.011(5)
C19 0.026(4) 0.020(5) 0.058(5) -0.001(4) 0.011(4) -0.006(4)
C21 0.037(5) 0.022(5) 0.054(5) 0.000(4) 0.017(4) 0.012(4)
C35 0.020(4) 0.027(5) 0.061(6) -0.004(4) 0.012(4) -0.008(4)
O6 0.043(3) 0.024(4) 0.092(5) -0.006(3) 0.028(3) -0.003(3)

loop_
_atom_type_symbol
_atom_type_description
_atom_type_scat_dispersion_real
_atom_type_scat_dispersion_imag
_atom_type_scat_source
C C 0.0033 0.0016 'International Tables Vol C Tables 4.2.6.8 and 6.1.1.4'
H H 0.0000 0.0000 'International Tables Vol C Tables 4.2.6.8 and 6.1.1.4'
N N 0.0061 0.0033 'International Tables Vol C Tables 4.2.6.8 and 6.1.1.4'
O O 0.0106 0.0060 'International Tables Vol C Tables 4.2.6.8 and 6.1.1.4'

loop_
_geom_angle_atom_site_label_1
_geom_angle_atom_site_label_2
_geom_angle_atom_site_label_3
_geom_angle
C35 O2 H2 109.5
C27 N1 H1 120.7
C26 N1 H1 120.7
C26 N1 C27 118.6(7)
C25 N2 H2A 119.9
C24 N2 H2A 119.9
C24 N2 C25 120.1(8)
C1 O5 H5 109.5
C33 C32 H32 119.8
C33 C32 C31 120.5(9)
C31 C32 H32 119.8
C32 C33 H33 119.5
C32 C33 C34 121.0(9)
C34 C33 H33 119.5
C33 C34 H34 119.2
C33 C34 C29 121.6(10)
C29 C34 H34 119.2
C34 C29 C28 120.5(9)
C30 C29 C34 116.8(8)
C30 C29 C28 122.7(9)
C29 C28 H28A 108.3
C29 C28 H28B 108.3
C29 C28 C27 115.9(7)
H28A C28 H28B 107.4
C27 C28 H28A 108.3
C27 C28 H28B 108.3
N1 C27 C28 112.7(8)
N1 C27 H27 108.2
N1 C27 C35 108.1(6)
C28 C27 H27 108.2
C35 C27 C28 111.3(7)
C35 C27 H27 108.2
O3 C26 N1 122.3(8)
O3 C26 C25 122.5(8)
N1 C26 C25 115.2(6)
N2 C25 C26 110.1(6)
N2 C25 H25A 109.6
N2 C25 H25B 109.6
C26 C25 H25A 109.6
C26 C25 H25B 109.6
H25A C25 H25B 108.2
O4 C24 N2 121.8(8)
O4 C24 C23 122.0(9)
N2 C24 C23 116.2(8)
C24 C23 H23A 108.8
C24 C23 H23B 108.8
C24 C23 C22 113.6(7)
H23A C23 H23B 107.7
C22 C23 H23A 108.8
C22 C23 H23B 108.8
C23 C22 H22A 108.7
C23 C22 H22B 108.7
H22A C22 H22B 107.6
C20 C22 C23 114.2(7)
C20 C22 H22A 108.7
C20 C22 H22B 108.7
C22 C20 H20 108.2
C22 C20 C18 108.8(7)
C22 C20 C21 110.5(7)
C18 C20 H20 108.2
C18 C20 C21 112.8(7)
C21 C20 H20 108.2
C20 C18 H18 107.3
C20 C18 C14 119.8(7)
C20 C18 C17 112.1(7)
C14 C18 H18 107.3
C14 C18 C17 102.4(6)
C17 C18 H18 107.3
C15 C14 C18 101.2(6)
C13 C14 C18 115.6(6)
C13 C14 C15 106.7(6)
C13 C14 C19 110.8(7)
C19 C14 C18 110.4(6)
C19 C14 C15 111.5(6)
C14 C15 H15 106.3
C10 C15 C14 114.3(7)
C10 C15 H15 106.3
C10 C15 C16 119.1(6)
C16 C15 C14 103.8(6)
C16 C15 H15 106.3
C15 C10 H10 109.1
C15 C10 C11 108.3(6)
C15 C10 C9 111.1(7)
C11 C10 H10 109.1
C9 C10 H10 109.1
C9 C10 C11 110.2(6)
C10 C11 H11 106.7
C10 C11 C4 111.6(6)
C4 C11 H11 106.7
C12 C11 C10 111.1(6)
C12 C11 H11 106.7
C12 C11 C4 113.5(7)
C5 C4 C11 112.5(6)
C5 C4 C3 107.4(6)
C3 C4 C11 109.8(6)
C7 C4 C11 111.1(6)
C7 C4 C5 105.3(7)
C7 C4 C3 110.5(6)
C4 C5 H5A 108.5
C4 C5 H5B 108.5
H5A C5 H5B 107.5
C6 C5 C4 115.0(8)
C6 C5 H5A 108.5
C6 C5 H5B 108.5
C5 C6 H6A 109.9
C5 C6 H6B 109.9
H6A C6 H6B 108.3
C1 C6 C5 108.8(7)
C1 C6 H6A 109.9
C1 C6 H6B 109.9
O5 C1 C6 110.6(6)
O5 C1 H1A 108.5
O5 C1 C2 111.5(7)
C6 C1 H1A 108.5
C2 C1 C6 109.2(7)
C2 C1 H1A 108.5
C29 C30 H30 118.3
C29 C30 C31 123.4(10)
C31 C30 H30 118.3
C32 C31 H31 121.6
C30 C31 C32 116.7(11)
C30 C31 H31 121.6
C14 C13 H13A 109.3
C14 C13 H13B 109.3
C14 C13 C12 111.6(6)
H13A C13 H13B 108.0
C12 C13 H13A 109.3
C12 C13 H13B 109.3
C11 C12 C13 113.3(7)
C11 C12 H12A 108.9
C11 C12 H12B 108.9
C13 C12 H12A 108.9
C13 C12 H12B 108.9
H12A C12 H12B 107.7
C1 C2 H2B 109.5
C1 C2 H2C 109.5
C1 C2 C3 110.7(7)
H2B C2 H2C 108.1
C3 C2 H2B 109.5
C3 C2 H2C 109.5
C4 C3 H3 106.7
C2 C3 C4 113.5(6)
C2 C3 H3 106.7
C8 C3 C4 111.1(7)
C8 C3 C2 111.8(7)
C8 C3 H3 106.7
C3 C8 H8A 109.1
C3 C8 H8B 109.1
C3 C8 C9 112.4(6)
H8A C8 H8B 107.8
C9 C8 H8A 109.1
C9 C8 H8B 109.1
C10 C9 C8 111.3(7)
C10 C9 H9A 109.4
C10 C9 H9B 109.4
C8 C9 H9A 109.4
C8 C9 H9B 109.4
H9A C9 H9B 108.0
C15 C16 H16A 111.2
C15 C16 H16B 111.2
C15 C16 C17 103.0(6)
H16A C16 H16B 109.1
C17 C16 H16A 111.2
C17 C16 H16B 111.2
C18 C17 H17A 110.1
C18 C17 H17B 110.1
C16 C17 C18 108.2(7)
C16 C17 H17A 110.1
C16 C17 H17B 110.1
H17A C17 H17B 108.4
C4 C7 H7A 109.5
C4 C7 H7B 109.5
C4 C7 H7C 109.5
H7A C7 H7B 109.5
H7A C7 H7C 109.5
H7B C7 H7C 109.5
C14 C19 H19A 109.5
C14 C19 H19B 109.5
C14 C19 H19C 109.5
H19A C19 H19B 109.5
H19A C19 H19C 109.5
H19B C19 H19C 109.5
C20 C21 H21A 109.5
C20 C21 H21B 109.5
C20 C21 H21C 109.5
H21A C21 H21B 109.5
H21A C21 H21C 109.5
H21B C21 H21C 109.5
O1 C35 O2 120.4(8)
O1 C35 C27 125.0(8)
O2 C35 C27 114.5(6)

loop_
_geom_bond_atom_site_label_1
_geom_bond_atom_site_label_2
_geom_bond_distance
O3 C26 1.233(8)
O4 C24 1.227(11)
O1 C35 1.196(8)
O2 H2 0.8400
O2 C35 1.349(11)
N1 H1 0.8800
N1 C27 1.487(11)
N1 C26 1.327(10)
N2 H2A 0.8800
N2 C25 1.448(10)
N2 C24 1.344(11)
O5 H5 0.8400
O5 C1 1.444(9)
C32 H32 0.9500
C32 C33 1.348(14)
C32 C31 1.423(14)
C33 H33 0.9500
C33 C34 1.372(12)
C34 H34 0.9500
C34 C29 1.400(13)
C29 C28 1.509(11)
C29 C30 1.370(14)
C28 H28A 0.9900
C28 H28B 0.9900
C28 C27 1.533(12)
C27 H27 1.0000
C27 C35 1.517(12)
C26 C25 1.522(12)
C25 H25A 0.9900
C25 H25B 0.9900
C24 C23 1.511(12)
C23 H23A 0.9900
C23 H23B 0.9900
C23 C22 1.537(12)
C22 H22A 0.9900
C22 H22B 0.9900
C22 C20 1.526(11)
C20 H20 1.0000
C20 C18 1.533(11)
C20 C21 1.538(12)
C18 H18 1.0000
C18 C14 1.564(11)
C18 C17 1.568(12)
C14 C15 1.549(11)
C14 C13 1.538(11)
C14 C19 1.549(10)
C15 H15 1.0000
C15 C10 1.523(11)
C15 C16 1.525(11)
C10 H10 1.0000
C10 C11 1.551(11)
C10 C9 1.533(12)
C11 H11 1.0000
C11 C4 1.564(10)
C11 C12 1.529(11)
C4 C5 1.553(12)
C4 C3 1.557(12)
C4 C7 1.549(11)
C5 H5A 0.9900
C5 H5B 0.9900
C5 C6 1.530(12)
C6 H6A 0.9900
C6 H6B 0.9900
C6 C1 1.529(13)
C1 H1A 1.0000
C1 C2 1.529(12)
C30 H30 0.9500
C30 C31 1.404(13)
C31 H31 0.9500
C13 H13A 0.9900
C13 H13B 0.9900
C13 C12 1.539(11)
C12 H12A 0.9900
C12 H12B 0.9900
C2 H2B 0.9900
C2 H2C 0.9900
C2 C3 1.536(11)
C3 H3 1.0000
C3 C8 1.528(12)
C8 H8A 0.9900
C8 H8B 0.9900
C8 C9 1.542(11)
C9 H9A 0.9900
C9 H9B 0.9900
C16 H16A 0.9900
C16 H16B 0.9900
C16 C17 1.549(11)
C17 H17A 0.9900
C17 H17B 0.9900
C7 H7A 0.9800
C7 H7B 0.9800
C7 H7C 0.9800
C19 H19A 0.9800
C19 H19B 0.9800
C19 H19C 0.9800
C21 H21A 0.9800
C21 H21B 0.9800
C21 H21C 0.9800

loop_
_geom_torsion_atom_site_label_1
_geom_torsion_atom_site_label_2
_geom_torsion_atom_site_label_3
_geom_torsion_atom_site_label_4
_geom_torsion
O3 C26 C25 N2 19.6(11)
O4 C24 C23 C22 41.3(12)
N1 C27 C35 O1 -20.8(12)
N1 C27 C35 O2 162.3(7)
N1 C26 C25 N2 -159.1(7)
N2 C24 C23 C22 -139.0(8)
O5 C1 C2 C3 -177.1(6)
C32 C33 C34 C29 1.6(14)
C33 C32 C31 C30 0.1(13)
C33 C34 C29 C28 177.3(8)
C33 C34 C29 C30 -2.1(13)
C34 C29 C28 C27 97.3(10)
C34 C29 C30 C31 1.7(13)
C29 C28 C27 N1 63.7(10)
C29 C28 C27 C35 -58.0(11)
C29 C30 C31 C32 -0.8(14)
C28 C29 C30 C31 -177.7(8)
C28 C27 C35 O1 103.5(10)
C28 C27 C35 O2 -73.4(9)
C27 N1 C26 O3 -0.7(12)
C27 N1 C26 C25 178.1(7)
C26 N1 C27 C28 84.5(9)
C26 N1 C27 C35 -152.1(7)
C25 N2 C24 O4 4.7(12)
C25 N2 C24 C23 -175.0(7)
C24 N2 C25 C26 69.1(9)
C24 C23 C22 C20 73.5(11)
C23 C22 C20 C18 -164.0(7)
C23 C22 C20 C21 71.7(9)
C22 C20 C18 C14 -173.5(7)
C22 C20 C18 C17 66.6(8)
C20 C18 C14 C15 -161.6(7)
C20 C18 C14 C13 83.5(9)
C20 C18 C14 C19 -43.4(9)
C20 C18 C17 C16 144.5(7)
C18 C14 C15 C10 178.4(6)
C18 C14 C15 C16 47.1(7)
C18 C14 C13 C12 167.2(7)
C14 C18 C17 C16 14.9(8)
C14 C15 C10 C11 59.5(8)
C14 C15 C10 C9 -179.3(6)
C14 C15 C16 C17 -37.3(8)
C14 C13 C12 C11 -55.4(9)
C15 C14 C13 C12 55.5(8)
C15 C10 C11 C4 178.5(6)
C15 C10 C11 C12 -53.6(8)
C15 C10 C9 C8 -175.7(6)
C15 C16 C17 C18 13.5(8)
C10 C15 C16 C17 -165.7(7)
C10 C11 C4 C5 -175.8(7)
C10 C11 C4 C3 -56.2(8)
C10 C11 C4 C7 66.4(9)
C10 C11 C12 C13 53.5(8)
C11 C10 C9 C8 -55.6(8)
C11 C4 C5 C6 68.6(9)
C11 C4 C3 C2 -72.1(8)
C11 C4 C3 C8 54.9(8)
C4 C11 C12 C13 -179.7(6)
C4 C5 C6 C1 58.6(9)
C4 C3 C8 C9 -55.4(9)
C5 C4 C3 C2 50.6(8)
C5 C4 C3 C8 177.6(6)
C5 C6 C1 O5 176.8(7)
C5 C6 C1 C2 -60.2(9)
C6 C1 C2 C3 60.4(9)
C1 C2 C3 C4 -56.9(9)
C1 C2 C3 C8 176.5(7)
C30 C29 C28 C27 -83.2(11)
C31 C32 C33 C34 -0.5(14)
C13 C14 C15 C10 -60.2(8)
C13 C14 C15 C16 168.5(6)
C12 C11 C4 C5 57.6(8)
C12 C11 C4 C3 177.3(6)
C12 C11 C4 C7 -60.2(9)
C2 C3 C8 C9 72.5(9)
C3 C4 C5 C6 -52.4(9)
C3 C8 C9 C10 55.9(9)
C9 C10 C11 C4 56.8(8)
C9 C10 C11 C12 -175.4(6)
C16 C15 C10 C11 -177.1(7)
C16 C15 C10 C9 -55.9(9)
C17 C18 C14 C15 -36.9(7)
C17 C18 C14 C13 -151.8(7)
C17 C18 C14 C19 81.3(8)
C7 C4 C5 C6 -170.2(7)
C7 C4 C3 C2 164.9(7)
C7 C4 C3 C8 -68.0(8)
C19 C14 C15 C10 61.0(8)
C19 C14 C15 C16 -70.3(8)
C19 C14 C13 C12 -66.2(9)
C21 C20 C18 C14 -50.5(9)
C21 C20 C18 C17 -170.5(6)
